data_7132491
loop_
_publ_author_name
'Audsley, Gabrielle'
'Carpentier, Ambre'
'P&#xe9;charman, Anne-Fr&#xe9;d&#xe9;rique'
'Wright, James'
'Roseveare, Thomas M.'
'Clark, Ewan R.'
'Macgregor, Stuart A.'
'Riddlestone, Ian M.'

_publ_section_title
;
 Contrasting reactivity of B-Cl and B-H bonds at [Ni(IMes)<sub>2</sub>] to
 form unsupported Ni-boryls.
;
_journal_issue 7
_journal_name_full 'Chemical communications (Cambridge, England)'
_journal_page_first 874
_journal_page_last 877
_journal_paper_doi 10.1039/d3cc05369e
_journal_volume 60
_journal_year 2024
_chemical_formula_moiety 'C42 H48 N4 Ni2, C12 H8 B O4'
_chemical_formula_sum 'C55.2 H57 B F0.2 N4 Ni2 O4'
_chemical_formula_weight 972.47
_space_group_crystal_system triclinic
_space_group_IT_number 2
_space_group_name_Hall '-P 1'
_space_group_name_H-M_alt 'P -1'
_atom_sites_solution_hydrogens geom
_atom_sites_solution_primary dual
_audit_creation_date 2023-06-06
_audit_creation_method
;
Olex2 1.5
(compiled 2023.03.06 svn.rbb2c1857 for OlexSys, GUI svn.r6748)
;
_audit_update_record
;
2023-10-29 deposited with the CCDC.	2023-12-18 downloaded from the CCDC.
;
_cell_angle_alpha 91.823(3)
_cell_angle_beta 99.146(3)
_cell_angle_gamma 97.973(3)
_cell_formula_units_Z 2
_cell_length_a 12.0673(3)
_cell_length_b 13.4580(5)
_cell_length_c 15.2235(5)
_cell_measurement_reflns_used 8998
_cell_measurement_temperature 150.01(10)
_cell_measurement_theta_max 73.1050
_cell_measurement_theta_min 4.3730
_cell_volume 2413.63(14)
_computing_cell_refinement 'CrysAlisPro 1.171.42.49 (Rigaku OD, 2022)'
_computing_data_collection 'CrysAlisPro 1.171.42.49 (Rigaku OD, 2022)'
_computing_data_reduction 'CrysAlisPro 1.171.42.49 (Rigaku OD, 2022)'
_computing_molecular_graphics 'Olex2 1.5 (Dolomanov et al., 2009)'
_computing_publication_material 'Olex2 1.5 (Dolomanov et al., 2009)'
_computing_structure_refinement 'SHELXL 2019/3 (Sheldrick, 2015)'
_computing_structure_solution 'SHELXT 2014/5 (Sheldrick, 2014)'
_diffrn_ambient_environment N~2~
_diffrn_ambient_temperature 150.01(10)
_diffrn_detector 'CCD plate'
_diffrn_detector_area_resol_mean 8.1150
_diffrn_detector_type EosS2
_diffrn_measured_fraction_theta_full 0.999
_diffrn_measured_fraction_theta_max 0.994
_diffrn_measurement_device 'four-circle diffractometer'
_diffrn_measurement_device_type 'SuperNova, Dual, Cu at home/near, EosS2'
_diffrn_measurement_method '\w scans'
_diffrn_radiation_monochromator mirror
_diffrn_radiation_probe x-ray
_diffrn_radiation_type 'Cu K\a'
_diffrn_radiation_wavelength 1.54184
_diffrn_reflns_av_R_equivalents 0.0368
_diffrn_reflns_av_unetI/netI 0.0392
_diffrn_reflns_Laue_measured_fraction_full 0.999
_diffrn_reflns_Laue_measured_fraction_max 0.994
_diffrn_reflns_limit_h_max 14
_diffrn_reflns_limit_h_min -10
_diffrn_reflns_limit_k_max 16
_diffrn_reflns_limit_k_min -16
_diffrn_reflns_limit_l_max 17
_diffrn_reflns_limit_l_min -18
_diffrn_reflns_number 27223
_diffrn_reflns_point_group_measured_fraction_full 0.999
_diffrn_reflns_point_group_measured_fraction_max 0.994
_diffrn_reflns_theta_full 67.684
_diffrn_reflns_theta_max 73.221
_diffrn_reflns_theta_min 3.750
_diffrn_source 'micro-focus sealed X-ray tube'
_diffrn_source_type 'SuperNova (Cu) X-ray Source'
_exptl_absorpt_coefficient_mu 1.373
_exptl_absorpt_correction_T_max 1.00000
_exptl_absorpt_correction_T_min 0.82193
_exptl_absorpt_correction_type multi-scan
_exptl_absorpt_process_details
;
CrysAlisPro 1.171.42.49 (Rigaku Oxford Diffraction, 2022)
Empirical absorption correction using spherical harmonics,
implemented in SCALE3 ABSPACK scaling algorithm.
;
_exptl_crystal_colour orange
_exptl_crystal_colour_primary orange
_exptl_crystal_density_diffrn 1.338
_exptl_crystal_description block
_exptl_crystal_F_000 1022
_exptl_crystal_size_max 0.097
_exptl_crystal_size_mid 0.061
_exptl_crystal_size_min 0.037
_refine_diff_density_max 0.360
_refine_diff_density_min -0.502
_refine_diff_density_rms 0.045
_refine_ls_extinction_method none
_refine_ls_goodness_of_fit_ref 1.015
_refine_ls_hydrogen_treatment constr
_refine_ls_matrix_type full
_refine_ls_number_parameters 652
_refine_ls_number_reflns 9612
_refine_ls_number_restraints 286
_refine_ls_restrained_S_all 1.012
_refine_ls_R_factor_all 0.0570
_refine_ls_R_factor_gt 0.0426
_refine_ls_shift/su_max 0.001
_refine_ls_shift/su_mean 0.000
_refine_ls_structure_factor_coef Fsqd
_refine_ls_weighting_details 'w=1/[\s^2^(Fo^2^)+(0.0493P)^2^+0.7919P] where P=(Fo^2^+2Fc^2^)/3'
_refine_ls_weighting_scheme calc
_refine_ls_wR_factor_gt 0.1024
_refine_ls_wR_factor_ref 0.1108
_reflns_Friedel_coverage 0.000
_reflns_number_gt 7610
_reflns_number_total 9612
_reflns_threshold_expression 'I > 2\s(I)'
_cod_data_source_file d3cc05369e2.cif
_cod_data_source_block s23mkw50
_cod_depositor_comments 'Adding full bibliography for 7132488--7132493.cif.'
_cod_original_cell_volume 2413.62(14)
_cod_original_formula_sum 'C55.20 H57 B F0.20 N4 Ni2 O4'
_cod_database_code 7132491
_shelx_shelxl_version_number 2019/3
_shelx_space_group_comment
;
The symmetry employed for this shelxl refinement is uniquely defined
by the following loop, which should always be used as a source of
symmetry information in preference to the above space-group names.
They are only intended as comments.
;
_olex2_refinement_description
;
1. Fixed Uiso
 At 1.2 times of:
  All C(H) groups
 At 1.5 times of:
  All C(H,H,H) groups
2. Restrained distances
 N4-C25 \\sim N4-C25A
 with sigma of 0.005
 C32-C28 \\sim C32A-C28A \\sim C33A-C26A \\sim C33-C26 \\sim C31-C30 \\sim
C31A-C30A
 with sigma of 0.005
3. Uiso/Uaniso restraints and constraints
C25 \\sim C30 \\sim C29 \\sim C28 \\sim C27 \\sim C26 \\sim C31 \\sim C32 \\sim
C33 \\sim C25A \\sim C30A \\sim C29A \\sim C28A \\sim C27A \\sim C26A \\sim
C31A \\sim C32A \\sim C33A: within 2A with sigma of 0.02 and sigma for terminal
atoms of 0.01 within 2A
Uanis(C26) = Uanis(C26A)
4. Others
 Fixed Sof: C25(0.65) C30(0.65) C29(0.65) H29(0.65) C28(0.65) C27(0.65)
 H27(0.65) C26(0.65) C31(0.65) H31A(0.65) H31B(0.65) H31C(0.65) C32(0.65)
 H32A(0.65) H32B(0.65) H32C(0.65) C33(0.65) H33A(0.65) H33B(0.65) H33C(0.65)
 C25A(0.35) C30A(0.35) C29A(0.35) H29A(0.35) C28A(0.35) C27A(0.35) H27A(0.35)
 C26A(0.35) C31A(0.35) H31D(0.35) H31E(0.35) H31F(0.35) C32A(0.35) H32D(0.35)
 H32E(0.35) H32F(0.35) C33A(0.35) H33D(0.35) H33E(0.35) H33F(0.35)
5.a Aromatic/amide H refined with riding coordinates:
 C2(H2), C3(H3), C6(H6), C8(H8), C15(H15), C17(H17), C23(H23), C24(H24),
 C36(H36), C38(H38), C29(H29), C27(H27), C29A(H29A), C27A(H27A), C45(H45),
 C46(H46), C47(H47), C48(H48), C51(H51), C52(H52), C53(H53), C54(H54)
5.b Fitted hexagon refined as free rotating group:
 C25(C30,C29,C28,C27,C26), C25A(C30A,C29A,C28A,C27A,C26A)
5.c Idealised Me refined as rotating group:
 C10(H10A,H10B,H10C), C11(H11A,H11B,H11C), C12(H12A,H12B,H12C), C19(H19A,H19B,
 H19C), C20(H20A,H20B,H20C), C21(H21A,H21B,H21C), C40(H40A,H40B,H40C), C41(H41A,
 H41B,H41C), C42(H42A,H42B,H42C), C31(H31A,H31B,H31C), C32(H32A,H32B,H32C),
 C33(H33A,H33B,H33C), C31A(H31D,H31E,H31F), C32A(H32D,H32E,H32F), C33A(H33D,
 H33E,H33F)
;
_smtbx_masks_void_probe_radius 1.2
_smtbx_masks_void_truncation_radius 1.2
_olex2_submission_special_instructions 'No special instructions were received'

loop_
_space_group_symop_operation_xyz
'x, y, z'
'-x, -y, -z'

loop_
_atom_site_label
_atom_site_type_symbol
_atom_site_fract_x
_atom_site_fract_y
_atom_site_fract_z
_atom_site_U_iso_or_equiv
_atom_site_adp_type
_atom_site_occupancy
_atom_site_site_symmetry_order
_atom_site_calc_flag
_atom_site_refinement_flags_posn
_atom_site_refinement_flags_adp
_atom_site_refinement_flags_occupancy
_atom_site_disorder_assembly
_atom_site_disorder_group
Ni1 Ni 0.71043(3) 0.81460(3) 0.20141(2) 0.03655(10) Uani 1 1 d . . . . .
Ni2 Ni 0.69545(3) 0.61770(3) 0.21180(2) 0.03643(10) Uani 1 1 d . . . . .
N1 N 0.70076(15) 0.71251(15) 0.03203(11) 0.0390(4) Uani 1 1 d . . . . .
N2 N 0.75974(15) 0.86763(15) 0.01837(11) 0.0372(4) Uani 1 1 d . . . . .
N3 N 0.73110(16) 0.72329(15) 0.38171(11) 0.0382(4) Uani 1 1 d . . . . .
N4 N 0.75861(15) 0.57349(15) 0.40700(11) 0.0380(4) Uani 1 1 d D . . . .
C1 C 0.72688(17) 0.80235(18) 0.07981(13) 0.0359(5) Uani 1 1 d . . . . .
C2 C 0.7159(2) 0.7211(2) -0.05617(14) 0.0432(5) Uani 1 1 d . . . . .
H2 H 0.702850 0.668477 -0.101336 0.052 Uiso 1 1 calc R U . . .
C3 C 0.75239(19) 0.8180(2) -0.06475(14) 0.0429(5) Uani 1 1 d . . . . .
H3 H 0.770070 0.847679 -0.117552 0.051 Uiso 1 1 calc R U . . .
C4 C 0.80418(18) 0.97161(18) 0.03735(13) 0.0360(5) Uani 1 1 d . . . . .
C5 C 0.91180(17) 0.99766(18) 0.08902(13) 0.0357(5) Uani 1 1 d . . . . .
C6 C 0.95245(18) 1.09915(18) 0.10716(14) 0.0386(5) Uani 1 1 d . . . . .
H6 H 1.025172 1.117974 0.142430 0.046 Uiso 1 1 calc R U . . .
C7 C 0.8906(2) 1.17423(19) 0.07563(15) 0.0422(5) Uani 1 1 d . . . . .
C8 C 0.7860(2) 1.1452(2) 0.02227(16) 0.0442(5) Uani 1 1 d . . . . .
H8 H 0.743538 1.195542 -0.001228 0.053 Uiso 1 1 calc R U . . .
C9 C 0.74140(18) 1.0445(2) 0.00211(14) 0.0417(5) Uani 1 1 d . . . . .
C10 C 0.6284(2) 1.0155(2) -0.05722(18) 0.0564(7) Uani 1 1 d . . . . .
H10A H 0.585174 1.072135 -0.058692 0.085 Uiso 1 1 calc R U . . .
H10B H 0.585981 0.957525 -0.033944 0.085 Uiso 1 1 calc R U . . .
H10C H 0.640331 0.997997 -0.117642 0.085 Uiso 1 1 calc R U . . .
C11 C 0.9384(2) 1.2830(2) 0.0985(2) 0.0573(7) Uani 1 1 d . . . . .
H11A H 0.935588 1.299358 0.161182 0.086 Uiso 1 1 calc R U . . .
H11B H 0.893409 1.325469 0.060649 0.086 Uiso 1 1 calc R U . . .
H11C H 1.017250 1.294954 0.088409 0.086 Uiso 1 1 calc R U . . .
C12 C 0.98339(19) 0.91927(19) 0.12162(15) 0.0413(5) Uani 1 1 d . . . . .
H12A H 0.945462 0.877374 0.162709 0.062 Uiso 1 1 calc R U . . .
H12B H 1.057450 0.952158 0.152640 0.062 Uiso 1 1 calc R U . . .
H12C H 0.993972 0.877109 0.070799 0.062 Uiso 1 1 calc R U . . .
C13 C 0.67453(18) 0.62096(18) 0.07463(13) 0.0366(5) Uani 1 1 d . . . . .
C14 C 0.76203(19) 0.56305(19) 0.09871(14) 0.0417(5) Uani 1 1 d . . . . .
C15 C 0.7354(2) 0.47521(19) 0.14297(15) 0.0424(5) Uani 1 1 d . . . . .
H15 H 0.792962 0.434786 0.160092 0.051 Uiso 1 1 calc R U . . .
C16 C 0.6265(2) 0.44525(18) 0.16271(14) 0.0404(5) Uani 1 1 d . . . . .
C17 C 0.54286(18) 0.50667(18) 0.13992(14) 0.0389(5) Uani 1 1 d . . . . .
H17 H 0.469823 0.487838 0.155231 0.047 Uiso 1 1 calc R U . . .
C18 C 0.56349(17) 0.59470(18) 0.09541(13) 0.0366(5) Uani 1 1 d . . . . .
C19 C 0.47069(19) 0.65670(19) 0.06788(15) 0.0427(5) Uani 1 1 d . . . . .
H19A H 0.409525 0.639612 0.102530 0.064 Uiso 1 1 calc R U . . .
H19B H 0.440902 0.642747 0.004298 0.064 Uiso 1 1 calc R U . . .
H19C H 0.501125 0.728180 0.078847 0.064 Uiso 1 1 calc R U . . .
C20 C 0.5996(2) 0.3485(2) 0.20544(17) 0.0508(6) Uani 1 1 d . . . . .
H20A H 0.669805 0.328530 0.236776 0.076 Uiso 1 1 calc R U . . .
H20B H 0.563025 0.296273 0.159573 0.076 Uiso 1 1 calc R U . . .
H20C H 0.548227 0.357056 0.248024 0.076 Uiso 1 1 calc R U . . .
C21 C 0.8789(2) 0.5920(2) 0.07563(18) 0.0538(6) Uani 1 1 d . . . . .
H21A H 0.904046 0.663758 0.090563 0.081 Uiso 1 1 calc R U . . .
H21B H 0.876500 0.578014 0.011728 0.081 Uiso 1 1 calc R U . . .
H21C H 0.931974 0.552862 0.109613 0.081 Uiso 1 1 calc R U . . .
C22 C 0.73234(17) 0.63378(18) 0.33855(13) 0.0363(5) Uani 1 1 d . . . . .
C23 C 0.7554(2) 0.7197(2) 0.47364(14) 0.0453(5) Uani 1 1 d . . . . .
H23 H 0.758730 0.773241 0.516574 0.054 Uiso 1 1 calc R U . . .
C24 C 0.7730(2) 0.62599(19) 0.48955(14) 0.0438(5) Uani 1 1 d . . . . .
H24 H 0.791834 0.599803 0.546344 0.053 Uiso 1 1 calc R U . . .
C34 C 0.71092(19) 0.81070(18) 0.33467(13) 0.0366(5) Uani 1 1 d . . . . .
C35 C 0.80530(18) 0.88162(18) 0.32387(13) 0.0382(5) Uani 1 1 d . . . . .
C36 C 0.7821(2) 0.96749(18) 0.27827(14) 0.0406(5) Uani 1 1 d . . . . .
H36 H 0.843740 1.015591 0.268549 0.049 Uiso 1 1 calc R U . . .
C37 C 0.6717(2) 0.9847(2) 0.24674(14) 0.0438(5) Uani 1 1 d . . . . .
C38 C 0.5818(2) 0.9104(2) 0.25606(15) 0.0450(5) Uani 1 1 d . . . . .
H38 H 0.506788 0.919842 0.231564 0.054 Uiso 1 1 calc R U . . .
C39 C 0.59807(18) 0.8230(2) 0.29992(14) 0.0413(5) Uani 1 1 d . . . . .
C40 C 0.4988(2) 0.7472(2) 0.31424(19) 0.0579(7) Uani 1 1 d . . . . .
H40A H 0.429188 0.762902 0.278240 0.087 Uiso 1 1 calc R U . . .
H40B H 0.491128 0.749913 0.377370 0.087 Uiso 1 1 calc R U . . .
H40C H 0.511598 0.679682 0.296404 0.087 Uiso 1 1 calc R U . . .
C41 C 0.6499(3) 1.0811(2) 0.20593(19) 0.0588(7) Uani 1 1 d . . . . .
H41A H 0.721939 1.119962 0.197447 0.088 Uiso 1 1 calc R U . . .
H41B H 0.613168 1.120024 0.245414 0.088 Uiso 1 1 calc R U . . .
H41C H 0.600151 1.066606 0.148148 0.088 Uiso 1 1 calc R U . . .
C42 C 0.9242(2) 0.8688(2) 0.36419(17) 0.0512(6) Uani 1 1 d . . . . .
H42A H 0.933996 0.798102 0.357107 0.077 Uiso 1 1 calc R U . . .
H42B H 0.937697 0.889663 0.427718 0.077 Uiso 1 1 calc R U . . .
H42C H 0.978314 0.910361 0.334043 0.077 Uiso 1 1 calc R U . . .
C25 C 0.7701(7) 0.4691(2) 0.3983(6) 0.039(2) Uani 0.65 1 d DG U P A 1
C30 C 0.6884(5) 0.3999(4) 0.4267(6) 0.0317(9) Uani 0.65 1 d DG U P A 1
C29 C 0.7074(4) 0.3012(3) 0.4378(4) 0.0409(13) Uani 0.65 1 d G U P A 1
H29 H 0.651563 0.253954 0.457230 0.049 Uiso 0.65 1 calc R U P A 1
C28 C 0.8081(5) 0.2717(2) 0.4206(3) 0.0452(13) Uani 0.65 1 d DG U P A 1
C27 C 0.8898(4) 0.3409(4) 0.3923(5) 0.0479(13) Uani 0.65 1 d G U P A 1
H27 H 0.958672 0.320786 0.380487 0.057 Uiso 0.65 1 calc R U P A 1
C26 C 0.8708(6) 0.4396(3) 0.3811(7) 0.0495(8) Uani 0.65 1 d DG U P A 1
C31 C 0.5804(7) 0.4316(9) 0.4505(10) 0.0412(15) Uani 0.65 1 d D U P A 1
H31A H 0.596580 0.464813 0.510370 0.062 Uiso 0.65 1 calc R U P A 1
H31B H 0.523068 0.372218 0.449323 0.062 Uiso 0.65 1 calc R U P A 1
H31C H 0.551964 0.478339 0.407317 0.062 Uiso 0.65 1 calc R U P A 1
C32 C 0.8348(6) 0.1663(3) 0.4402(3) 0.0590(13) Uani 0.65 1 d D U P A 1
H32A H 0.904816 0.156338 0.418337 0.089 Uiso 0.65 1 calc R U P A 1
H32B H 0.772143 0.116448 0.410207 0.089 Uiso 0.65 1 calc R U P A 1
H32C H 0.844595 0.158405 0.504623 0.089 Uiso 0.65 1 calc R U P A 1
C33 C 0.9657(7) 0.5127(4) 0.3536(6) 0.0543(15) Uani 0.65 1 d D U P A 1
H33A H 0.934231 0.550845 0.304201 0.082 Uiso 0.65 1 calc R U P A 1
H33B H 1.022583 0.475212 0.334598 0.082 Uiso 0.65 1 calc R U P A 1
H33C H 1.001250 0.559197 0.404303 0.082 Uiso 0.65 1 calc R U P A 1
C25A C 0.7824(14) 0.4733(5) 0.4064(13) 0.033(3) Uani 0.35 1 d DG U P A 2
C30A C 0.7069(11) 0.3938(8) 0.4281(12) 0.049(2) Uani 0.35 1 d DG U P A 2
C29A C 0.7329(10) 0.2965(6) 0.4246(9) 0.043(2) Uani 0.35 1 d G U P A 2
H29A H 0.681285 0.242148 0.439433 0.051 Uiso 0.35 1 calc R U P A 2
C28A C 0.8345(11) 0.2786(4) 0.3994(7) 0.060(3) Uani 0.35 1 d DG U P A 2
C27A C 0.9100(10) 0.3581(8) 0.3777(10) 0.068(3) Uani 0.35 1 d G U P A 2
H27A H 0.979437 0.345879 0.360477 0.081 Uiso 0.35 1 calc R U P A 2
C26A C 0.8840(13) 0.4554(6) 0.3812(13) 0.0495(8) Uani 0.35 1 d DG U P A 2
C31A C 0.5932(13) 0.4136(18) 0.4503(19) 0.044(3) Uani 0.35 1 d D U P A 2
H31D H 0.552520 0.445716 0.400719 0.065 Uiso 0.35 1 calc R U P A 2
H31E H 0.605713 0.457951 0.504368 0.065 Uiso 0.35 1 calc R U P A 2
H31F H 0.548096 0.349810 0.460260 0.065 Uiso 0.35 1 calc R U P A 2
C32A C 0.8639(12) 0.1730(6) 0.4098(9) 0.080(3) Uani 0.35 1 d D U P A 2
H32D H 0.893756 0.151648 0.357179 0.120 Uiso 0.35 1 calc R U P A 2
H32E H 0.795519 0.126834 0.415872 0.120 Uiso 0.35 1 calc R U P A 2
H32F H 0.921250 0.172381 0.463045 0.120 Uiso 0.35 1 calc R U P A 2
C33A C 0.9653(12) 0.5465(8) 0.3627(11) 0.055(2) Uani 0.35 1 d D U P A 2
H33D H 0.941161 0.567496 0.302498 0.083 Uiso 0.35 1 calc R U P A 2
H33E H 1.042092 0.528911 0.367651 0.083 Uiso 0.35 1 calc R U P A 2
H33F H 0.964932 0.601671 0.406236 0.083 Uiso 0.35 1 calc R U P A 2
O1 O 0.77112(15) 0.53934(15) 0.81767(10) 0.0508(4) Uani 1 1 d . . . . .
O2 O 0.74780(14) 0.50179(14) 0.66396(10) 0.0458(4) Uani 1 1 d . . . . .
O3 O 0.65030(14) 0.63458(14) 0.71894(11) 0.0475(4) Uani 1 1 d . . . . .
O4 O 0.84640(14) 0.66754(15) 0.72093(11) 0.0509(4) Uani 1 1 d . . . . .
C43 C 0.78641(19) 0.4434(2) 0.80116(15) 0.0458(6) Uani 1 1 d . . . . .
C44 C 0.77275(18) 0.4203(2) 0.70919(15) 0.0428(5) Uani 1 1 d . . . . .
C45 C 0.7876(2) 0.3287(2) 0.67579(17) 0.0499(6) Uani 1 1 d . . . . .
H45 H 0.779474 0.314193 0.613417 0.060 Uiso 1 1 calc R U . . .
C46 C 0.8151(2) 0.2570(2) 0.7367(2) 0.0561(7) Uani 1 1 d . . . . .
H46 H 0.825625 0.192365 0.715447 0.067 Uiso 1 1 calc R U . . .
C47 C 0.8273(2) 0.2786(3) 0.8276(2) 0.0604(8) Uani 1 1 d . . . . .
H47 H 0.845967 0.228561 0.867821 0.073 Uiso 1 1 calc R U . . .
C48 C 0.8126(2) 0.3723(3) 0.86090(17) 0.0576(7) Uani 1 1 d . . . . .
H48 H 0.820444 0.386935 0.923234 0.069 Uiso 1 1 calc R U . . .
C49 C 0.6824(2) 0.7325(2) 0.70309(15) 0.0464(6) Uani 1 1 d . . . . .
C50 C 0.7994(2) 0.7518(2) 0.70485(15) 0.0483(6) Uani 1 1 d . . . . .
C51 C 0.8509(3) 0.8464(2) 0.69002(18) 0.0603(7) Uani 1 1 d . . . . .
H51 H 0.930441 0.859832 0.690852 0.072 Uiso 1 1 calc R U . . .
C52 C 0.7838(3) 0.9213(3) 0.6739(2) 0.0720(9) Uani 1 1 d . . . . .
H52 H 0.817795 0.987040 0.663876 0.086 Uiso 1 1 calc R U . . .
C53 C 0.6689(3) 0.9020(3) 0.6722(3) 0.0739(9) Uani 1 1 d . . . . .
H53 H 0.624479 0.954643 0.660923 0.089 Uiso 1 1 calc R U . . .
C54 C 0.6160(3) 0.8065(2) 0.6868(2) 0.0605(7) Uani 1 1 d . . . . .
H54 H 0.536319 0.793313 0.685523 0.073 Uiso 1 1 calc R U . . .
B1 B 0.7535(2) 0.5857(2) 0.73039(17) 0.0449(6) Uani 1 1 d . . . . .

loop_
_atom_site_aniso_label
_atom_site_aniso_U_11
_atom_site_aniso_U_22
_atom_site_aniso_U_33
_atom_site_aniso_U_23
_atom_site_aniso_U_13
_atom_site_aniso_U_12
Ni1 0.03612(19) 0.0507(2) 0.02087(17) 0.00288(15) 0.00618(13) -0.00233(16)
Ni2 0.03568(18) 0.0506(2) 0.02161(17) 0.00140(15) 0.00555(13) 0.00076(15)
N1 0.0401(9) 0.0515(12) 0.0224(8) 0.0015(7) 0.0068(7) -0.0051(8)
N2 0.0358(9) 0.0528(11) 0.0217(8) 0.0042(7) 0.0062(7) -0.0006(8)
N3 0.0441(10) 0.0485(11) 0.0206(8) 0.0028(7) 0.0058(7) 0.0009(8)
N4 0.0377(9) 0.0523(12) 0.0235(8) 0.0023(8) 0.0054(7) 0.0043(8)
C1 0.0321(9) 0.0512(13) 0.0231(9) 0.0037(9) 0.0069(7) -0.0016(9)
C2 0.0462(12) 0.0581(15) 0.0235(10) -0.0003(9) 0.0103(9) -0.0038(10)
C3 0.0444(12) 0.0598(15) 0.0227(10) 0.0043(9) 0.0083(8) -0.0024(10)
C4 0.0348(10) 0.0488(13) 0.0246(9) 0.0061(8) 0.0090(8) 0.0007(9)
C5 0.0318(10) 0.0521(13) 0.0245(9) 0.0072(9) 0.0078(7) 0.0056(9)
C6 0.0331(10) 0.0525(14) 0.0302(10) 0.0057(9) 0.0088(8) 0.0015(9)
C7 0.0456(12) 0.0510(14) 0.0341(11) 0.0087(10) 0.0169(9) 0.0082(10)
C8 0.0420(12) 0.0551(15) 0.0408(12) 0.0141(10) 0.0144(9) 0.0141(10)
C9 0.0339(10) 0.0646(16) 0.0289(10) 0.0114(10) 0.0091(8) 0.0085(10)
C10 0.0405(12) 0.082(2) 0.0460(14) 0.0128(13) -0.0003(10) 0.0126(12)
C11 0.0623(16) 0.0515(16) 0.0608(16) 0.0071(13) 0.0188(13) 0.0071(13)
C12 0.0365(11) 0.0552(14) 0.0329(11) 0.0086(10) 0.0064(8) 0.0065(10)
C13 0.0407(11) 0.0472(13) 0.0196(9) -0.0020(8) 0.0069(8) -0.0036(9)
C14 0.0391(11) 0.0569(15) 0.0279(10) -0.0034(9) 0.0100(8) -0.0007(10)
C15 0.0448(12) 0.0500(14) 0.0325(11) -0.0048(9) 0.0068(9) 0.0081(10)
C16 0.0457(12) 0.0445(13) 0.0277(10) -0.0039(9) 0.0050(9) -0.0025(10)
C17 0.0368(10) 0.0491(13) 0.0274(10) -0.0013(9) 0.0065(8) -0.0053(9)
C18 0.0337(10) 0.0502(13) 0.0218(9) -0.0045(8) 0.0020(7) -0.0042(9)
C19 0.0374(11) 0.0549(14) 0.0327(11) 0.0013(10) 0.0012(9) 0.0013(10)
C20 0.0592(15) 0.0503(15) 0.0402(13) 0.0034(11) 0.0050(11) 0.0023(12)
C21 0.0412(12) 0.0725(19) 0.0495(14) 0.0007(13) 0.0190(11) 0.0018(12)
C22 0.0312(9) 0.0523(13) 0.0247(9) 0.0038(9) 0.0065(7) 0.0008(9)
C23 0.0570(14) 0.0546(15) 0.0226(10) 0.0018(9) 0.0048(9) 0.0043(11)
C24 0.0526(13) 0.0544(15) 0.0231(10) 0.0032(9) 0.0047(9) 0.0046(11)
C34 0.0432(11) 0.0473(13) 0.0188(9) 0.0003(8) 0.0077(8) 0.0025(9)
C35 0.0376(11) 0.0491(13) 0.0246(9) -0.0045(9) 0.0041(8) -0.0021(9)
C36 0.0457(12) 0.0458(13) 0.0282(10) -0.0023(9) 0.0105(9) -0.0044(10)
C37 0.0524(13) 0.0532(14) 0.0273(10) 0.0016(9) 0.0115(9) 0.0079(11)
C38 0.0396(11) 0.0653(16) 0.0320(11) 0.0088(10) 0.0088(9) 0.0098(11)
C39 0.0351(10) 0.0606(15) 0.0283(10) 0.0054(10) 0.0104(8) 0.0007(10)
C40 0.0413(13) 0.081(2) 0.0510(15) 0.0190(14) 0.0144(11) -0.0050(12)
C41 0.0721(18) 0.0622(18) 0.0476(15) 0.0152(13) 0.0172(13) 0.0175(14)
C42 0.0388(12) 0.0702(18) 0.0397(12) -0.0006(11) 0.0000(10) -0.0013(11)
C25 0.034(3) 0.056(3) 0.028(4) -0.003(2) -0.001(3) 0.013(2)
C30 0.030(2) 0.041(2) 0.0245(18) 0.0007(16) -0.0002(16) 0.0124(15)
C29 0.043(3) 0.052(3) 0.030(3) -0.0022(19) 0.0042(18) 0.0157(19)
C28 0.058(4) 0.058(2) 0.023(2) -0.0089(15) 0.0034(18) 0.027(2)
C27 0.036(2) 0.076(3) 0.036(3) -0.004(2) 0.0045(19) 0.028(2)
C26 0.0323(19) 0.078(2) 0.0376(12) -0.0058(18) 0.0040(14) 0.0103(17)
C31 0.034(2) 0.048(4) 0.045(2) 0.006(3) 0.012(2) 0.009(2)
C32 0.077(3) 0.062(3) 0.041(3) -0.0128(19) 0.000(2) 0.033(2)
C33 0.041(2) 0.068(3) 0.055(3) -0.011(3) 0.0133(19) 0.009(3)
C25A 0.031(4) 0.052(5) 0.011(3) 0.000(4) -0.007(3) 0.005(4)
C30A 0.042(4) 0.061(5) 0.041(4) 0.001(4) -0.003(4) 0.014(3)
C29A 0.042(5) 0.049(4) 0.038(5) -0.017(3) 0.004(4) 0.020(3)
C28A 0.047(5) 0.084(5) 0.050(5) -0.032(4) -0.003(4) 0.036(4)
C27A 0.054(5) 0.110(7) 0.042(6) -0.024(5) 0.005(4) 0.028(5)
C26A 0.0323(19) 0.078(2) 0.0376(12) -0.0058(18) 0.0040(14) 0.0103(17)
C31A 0.040(4) 0.050(6) 0.040(4) 0.001(4) 0.002(4) 0.010(4)
C32A 0.083(5) 0.082(5) 0.073(6) -0.028(4) -0.009(5) 0.039(4)
C33A 0.032(3) 0.083(6) 0.050(4) -0.016(5) 0.012(3) 0.008(5)
O1 0.0526(10) 0.0775(13) 0.0267(8) 0.0056(8) 0.0093(7) 0.0212(9)
O2 0.0521(9) 0.0582(11) 0.0273(7) 0.0066(7) 0.0061(6) 0.0081(8)
O3 0.0395(8) 0.0622(11) 0.0419(9) 0.0074(8) 0.0090(7) 0.0073(8)
O4 0.0381(8) 0.0734(13) 0.0399(9) -0.0017(8) 0.0081(7) 0.0027(8)
C43 0.0348(11) 0.0736(18) 0.0321(11) 0.0103(11) 0.0096(9) 0.0126(11)
C44 0.0327(10) 0.0642(16) 0.0324(11) 0.0097(10) 0.0084(8) 0.0053(10)
C45 0.0468(13) 0.0624(17) 0.0408(13) 0.0060(11) 0.0124(10) 0.0027(11)
C46 0.0468(13) 0.0630(17) 0.0631(17) 0.0153(13) 0.0187(12) 0.0099(12)
C47 0.0489(14) 0.083(2) 0.0585(16) 0.0315(15) 0.0183(12) 0.0245(14)
C48 0.0458(13) 0.097(2) 0.0370(13) 0.0206(13) 0.0117(10) 0.0257(14)
C49 0.0463(13) 0.0571(16) 0.0330(11) 0.0014(10) 0.0058(9) -0.0010(11)
C50 0.0465(13) 0.0665(17) 0.0286(11) -0.0077(10) 0.0037(9) 0.0016(12)
C51 0.0592(16) 0.0689(19) 0.0448(14) -0.0112(13) 0.0082(12) -0.0154(14)
C52 0.082(2) 0.0561(19) 0.072(2) -0.0085(15) 0.0118(17) -0.0089(16)
C53 0.079(2) 0.0557(19) 0.085(2) 0.0009(16) 0.0103(18) 0.0068(16)
C54 0.0534(15) 0.0645(18) 0.0634(17) 0.0021(14) 0.0086(13) 0.0092(13)
B1 0.0408(13) 0.0666(19) 0.0279(12) 0.0049(11) 0.0069(10) 0.0085(12)

loop_
_atom_type_symbol
_atom_type_description
_atom_type_scat_dispersion_real
_atom_type_scat_dispersion_imag
_atom_type_scat_source
C C 0.0181 0.0091 'International Tables Vol C Tables 4.2.6.8 and 6.1.1.4'
H H 0.0000 0.0000 'International Tables Vol C Tables 4.2.6.8 and 6.1.1.4'
B B 0.0090 0.0039 'International Tables Vol C Tables 4.2.6.8 and 6.1.1.4'
N N 0.0311 0.0180 'International Tables Vol C Tables 4.2.6.8 and 6.1.1.4'
Ni Ni -3.0029 0.5091 'International Tables Vol C Tables 4.2.6.8 and 6.1.1.4'
O O 0.0492 0.0322 'International Tables Vol C Tables 4.2.6.8 and 6.1.1.4'
F F 0.0727 0.0534 'International Tables Vol C Tables 4.2.6.8 and 6.1.1.4'

loop_
_geom_angle_atom_site_label_1
_geom_angle_atom_site_label_2
_geom_angle_atom_site_label_3
_geom_angle
_geom_angle_site_symmetry_1
_geom_angle_site_symmetry_3
_geom_angle_publ_flag
C1 Ni1 Ni2 90.41(7) . . ?
C1 Ni1 C34 170.48(10) . . ?
C1 Ni1 C35 138.64(9) . . ?
C1 Ni1 C36 117.40(9) . . ?
C1 Ni1 C37 112.89(9) . . ?
C1 Ni1 C38 124.16(9) . . ?
C1 Ni1 C39 148.33(9) . . ?
C34 Ni1 Ni2 82.62(7) . . ?
C34 Ni1 C35 39.72(9) . . ?
C34 Ni1 C36 66.68(9) . . ?
C34 Ni1 C37 75.43(9) . . ?
C34 Ni1 C38 65.32(9) . . ?
C34 Ni1 C39 38.98(9) . . ?
C35 Ni1 Ni2 107.40(7) . . ?
C35 Ni1 C36 36.52(9) . . ?
C35 Ni1 C37 63.53(9) . . ?
C35 Ni1 C38 77.05(9) . . ?
C35 Ni1 C39 70.20(8) . . ?
C36 Ni1 Ni2 143.92(6) . . ?
C36 Ni1 C37 33.43(8) . . ?
C36 Ni1 C38 61.37(9) . . ?
C37 Ni1 Ni2 153.58(6) . . ?
C38 Ni1 Ni2 122.91(6) . . ?
C38 Ni1 C37 33.20(8) . . ?
C39 Ni1 Ni2 91.08(7) . . ?
C39 Ni1 C36 77.10(9) . . ?
C39 Ni1 C37 62.58(9) . . ?
C39 Ni1 C38 35.21(9) . . ?
C13 Ni2 Ni1 82.40(7) . . ?
C13 Ni2 C14 38.80(9) . . ?
C13 Ni2 C15 66.39(9) . . ?
C13 Ni2 C16 76.83(8) . . ?
C13 Ni2 C17 66.61(8) . . ?
C13 Ni2 C18 39.24(8) . . ?
C14 Ni2 Ni1 106.24(7) . . ?
C14 Ni2 C15 36.47(9) . . ?
C14 Ni2 C16 64.72(9) . . ?
C14 Ni2 C17 78.30(8) . . ?
C14 Ni2 C18 70.01(8) . . ?
C15 Ni2 Ni1 142.69(6) . . ?
C15 Ni2 C16 34.56(8) . . ?
C15 Ni2 C17 63.17(8) . . ?
C16 Ni2 Ni1 155.05(6) . . ?
C17 Ni2 Ni1 123.20(6) . . ?
C17 Ni2 C16 34.49(8) . . ?
C18 Ni2 Ni1 90.76(7) . . ?
C18 Ni2 C15 78.07(9) . . ?
C18 Ni2 C16 64.37(8) . . ?
C18 Ni2 C17 36.19(8) . . ?
C22 Ni2 Ni1 90.30(7) . . ?
C22 Ni2 C13 170.70(9) . . ?
C22 Ni2 C14 140.20(9) . . ?
C22 Ni2 C15 118.07(9) . . ?
C22 Ni2 C16 111.59(9) . . ?
C22 Ni2 C17 122.53(8) . . ?
C22 Ni2 C18 147.31(8) . . ?
C1 N1 C2 112.36(19) . . ?
C1 N1 C13 120.97(17) . . ?
C2 N1 C13 126.3(2) . . ?
C1 N2 C3 111.2(2) . . ?
C1 N2 C4 125.01(18) . . ?
C3 N2 C4 123.65(18) . . ?
C22 N3 C23 112.7(2) . . ?
C22 N3 C34 121.81(17) . . ?
C23 N3 C34 125.4(2) . . ?
C22 N4 C24 111.4(2) . . ?
C22 N4 C25 126.0(4) . . ?
C22 N4 C25A 130.8(8) . . ?
C24 N4 C25 122.6(4) . . ?
C24 N4 C25A 117.5(8) . . ?
N1 C1 Ni1 121.87(15) . . ?
N1 C1 N2 102.96(17) . . ?
N2 C1 Ni1 135.15(18) . . ?
N1 C2 H2 126.9 . . ?
C3 C2 N1 106.3(2) . . ?
C3 C2 H2 126.9 . . ?
N2 C3 H3 126.4 . . ?
C2 C3 N2 107.21(19) . . ?
C2 C3 H3 126.4 . . ?
C5 C4 N2 119.0(2) . . ?
C9 C4 N2 119.54(19) . . ?
C9 C4 C5 121.4(2) . . ?
C4 C5 C12 121.6(2) . . ?
C6 C5 C4 117.8(2) . . ?
C6 C5 C12 120.57(19) . . ?
C5 C6 H6 118.8 . . ?
C5 C6 C7 122.4(2) . . ?
C7 C6 H6 118.8 . . ?
C6 C7 C11 120.1(2) . . ?
C8 C7 C6 117.9(2) . . ?
C8 C7 C11 122.0(2) . . ?
C7 C8 H8 119.0 . . ?
C7 C8 C9 121.9(2) . . ?
C9 C8 H8 119.0 . . ?
C4 C9 C8 118.4(2) . . ?
C4 C9 C10 120.9(2) . . ?
C8 C9 C10 120.6(2) . . ?
C9 C10 H10A 109.5 . . ?
C9 C10 H10B 109.5 . . ?
C9 C10 H10C 109.5 . . ?
H10A C10 H10B 109.5 . . ?
H10A C10 H10C 109.5 . . ?
H10B C10 H10C 109.5 . . ?
C7 C11 H11A 109.5 . . ?
C7 C11 H11B 109.5 . . ?
C7 C11 H11C 109.5 . . ?
H11A C11 H11B 109.5 . . ?
H11A C11 H11C 109.5 . . ?
H11B C11 H11C 109.5 . . ?
C5 C12 H12A 109.5 . . ?
C5 C12 H12B 109.5 . . ?
C5 C12 H12C 109.5 . . ?
H12A C12 H12B 109.5 . . ?
H12A C12 H12C 109.5 . . ?
H12B C12 H12C 109.5 . . ?
N1 C13 Ni2 121.21(15) . . ?
C14 C13 Ni2 74.29(12) . . ?
C14 C13 N1 118.16(19) . . ?
C14 C13 C18 122.6(2) . . ?
C18 C13 Ni2 74.27(11) . . ?
C18 C13 N1 119.2(2) . . ?
C13 C14 Ni2 66.91(12) . . ?
C13 C14 C21 121.7(2) . . ?
C15 C14 Ni2 77.19(13) . . ?
C15 C14 C13 117.2(2) . . ?
C15 C14 C21 121.0(2) . . ?
C21 C14 Ni2 127.72(17) . . ?
Ni2 C15 H15 130.5 . . ?
C14 C15 Ni2 66.34(13) . . ?
C14 C15 H15 119.0 . . ?
C16 C15 Ni2 76.84(14) . . ?
C16 C15 C14 122.0(2) . . ?
C16 C15 H15 119.0 . . ?
C15 C16 Ni2 68.60(14) . . ?
C15 C16 C20 120.6(2) . . ?
C17 C16 Ni2 68.76(13) . . ?
C17 C16 C15 118.8(2) . . ?
C17 C16 C20 120.6(2) . . ?
C20 C16 Ni2 136.73(16) . . ?
Ni2 C17 H17 130.3 . . ?
C16 C17 Ni2 76.75(13) . . ?
C16 C17 H17 119.0 . . ?
C18 C17 Ni2 66.57(11) . . ?
C18 C17 C16 122.0(2) . . ?
C18 C17 H17 119.0 . . ?
C13 C18 Ni2 66.48(11) . . ?
C13 C18 C19 121.8(2) . . ?
C17 C18 Ni2 77.24(12) . . ?
C17 C18 C13 117.2(2) . . ?
C17 C18 C19 121.0(2) . . ?
C19 C18 Ni2 128.43(16) . . ?
C18 C19 H19A 109.5 . . ?
C18 C19 H19B 109.5 . . ?
C18 C19 H19C 109.5 . . ?
H19A C19 H19B 109.5 . . ?
H19A C19 H19C 109.5 . . ?
H19B C19 H19C 109.5 . . ?
C16 C20 H20A 109.5 . . ?
C16 C20 H20B 109.5 . . ?
C16 C20 H20C 109.5 . . ?
H20A C20 H20B 109.5 . . ?
H20A C20 H20C 109.5 . . ?
H20B C20 H20C 109.5 . . ?
C14 C21 H21A 109.5 . . ?
C14 C21 H21B 109.5 . . ?
C14 C21 H21C 109.5 . . ?
H21A C21 H21B 109.5 . . ?
H21A C21 H21C 109.5 . . ?
H21B C21 H21C 109.5 . . ?
N3 C22 Ni2 120.84(16) . . ?
N3 C22 N4 102.65(17) . . ?
N4 C22 Ni2 136.44(18) . . ?
N3 C23 H23 126.9 . . ?
C24 C23 N3 106.2(2) . . ?
C24 C23 H23 126.9 . . ?
N4 C24 H24 126.5 . . ?
C23 C24 N4 107.0(2) . . ?
C23 C24 H24 126.5 . . ?
N3 C34 Ni1 121.59(15) . . ?
C35 C34 Ni1 73.87(12) . . ?
C35 C34 N3 118.4(2) . . ?
C39 C34 Ni1 76.47(12) . . ?
C39 C34 N3 119.1(2) . . ?
C39 C34 C35 122.5(2) . . ?
C34 C35 Ni1 66.42(11) . . ?
C34 C35 C42 121.5(2) . . ?
C36 C35 Ni1 79.20(13) . . ?
C36 C35 C34 116.8(2) . . ?
C36 C35 C42 121.5(2) . . ?
C42 C35 Ni1 127.23(17) . . ?
Ni1 C36 H36 128.8 . . ?
C35 C36 Ni1 64.28(12) . . ?
C35 C36 H36 118.8 . . ?
C37 C36 Ni1 80.26(14) . . ?
C37 C36 C35 122.4(2) . . ?
C37 C36 H36 118.8 . . ?
C36 C37 Ni1 66.31(14) . . ?
C36 C37 C38 118.3(2) . . ?
C36 C37 C41 120.9(2) . . ?
C38 C37 Ni1 68.77(15) . . ?
C38 C37 C41 120.8(2) . . ?
C41 C37 Ni1 139.38(17) . . ?
Ni1 C38 H38 131.2 . . ?
C37 C38 Ni1 78.03(15) . . ?
C37 C38 H38 118.8 . . ?
C39 C38 Ni1 64.79(13) . . ?
C39 C38 C37 122.5(2) . . ?
C39 C38 H38 118.8 . . ?
C34 C39 Ni1 64.55(12) . . ?
C34 C39 C40 121.3(2) . . ?
C38 C39 Ni1 79.99(14) . . ?
C38 C39 C34 117.3(2) . . ?
C38 C39 C40 121.3(2) . . ?
C40 C39 Ni1 128.26(19) . . ?
C39 C40 H40A 109.5 . . ?
C39 C40 H40B 109.5 . . ?
C39 C40 H40C 109.5 . . ?
H40A C40 H40B 109.5 . . ?
H40A C40 H40C 109.5 . . ?
H40B C40 H40C 109.5 . . ?
C37 C41 H41A 109.5 . . ?
C37 C41 H41B 109.5 . . ?
C37 C41 H41C 109.5 . . ?
H41A C41 H41B 109.5 . . ?
H41A C41 H41C 109.5 . . ?
H41B C41 H41C 109.5 . . ?
C35 C42 H42A 109.5 . . ?
C35 C42 H42B 109.5 . . ?
C35 C42 H42C 109.5 . . ?
H42A C42 H42B 109.5 . . ?
H42A C42 H42C 109.5 . . ?
H42B C42 H42C 109.5 . . ?
C30 C25 N4 117.7(5) . . ?
C30 C25 C26 120.0 . . ?
C26 C25 N4 120.9(5) . . ?
C25 C30 C31 120.9(5) . . ?
C29 C30 C25 120.0 . . ?
C29 C30 C31 119.0(5) . . ?
C30 C29 H29 120.0 . . ?
C30 C29 C28 120.0 . . ?
C28 C29 H29 120.0 . . ?
C29 C28 C32 120.6(4) . . ?
C27 C28 C29 120.0 . . ?
C27 C28 C32 119.1(4) . . ?
C28 C27 H27 120.0 . . ?
C28 C27 C26 120.0 . . ?
C26 C27 H27 120.0 . . ?
C25 C26 C33 122.6(4) . . ?
C27 C26 C25 120.0 . . ?
C27 C26 C33 117.4(5) . . ?
C30 C31 H31A 109.5 . . ?
C30 C31 H31B 109.5 . . ?
C30 C31 H31C 109.5 . . ?
H31A C31 H31B 109.5 . . ?
H31A C31 H31C 109.5 . . ?
H31B C31 H31C 109.5 . . ?
C28 C32 H32A 109.5 . . ?
C28 C32 H32B 109.5 . . ?
C28 C32 H32C 109.5 . . ?
H32A C32 H32B 109.5 . . ?
H32A C32 H32C 109.5 . . ?
H32B C32 H32C 109.5 . . ?
C26 C33 H33A 109.5 . . ?
C26 C33 H33B 109.5 . . ?
C26 C33 H33C 109.5 . . ?
H33A C33 H33B 109.5 . . ?
H33A C33 H33C 109.5 . . ?
H33B C33 H33C 109.5 . . ?
C30A C25A N4 122.1(9) . . ?
C30A C25A C26A 120.0 . . ?
C26A C25A N4 117.9(9) . . ?
C25A C30A C31A 119.4(11) . . ?
C29A C30A C25A 120.0 . . ?
C29A C30A C31A 120.5(11) . . ?
C30A C29A H29A 120.0 . . ?
C28A C29A C30A 120.0 . . ?
C28A C29A H29A 120.0 . . ?
C29A C28A C27A 120.0 . . ?
C29A C28A C32A 116.5(8) . . ?
C27A C28A C32A 122.9(9) . . ?
C28A C27A H27A 120.0 . . ?
C28A C27A C26A 120.0 . . ?
C26A C27A H27A 120.0 . . ?
C25A C26A C33A 117.2(9) . . ?
C27A C26A C25A 120.0 . . ?
C27A C26A C33A 122.8(9) . . ?
C30A C31A H31D 109.5 . . ?
C30A C31A H31E 109.5 . . ?
C30A C31A H31F 109.5 . . ?
H31D C31A H31E 109.5 . . ?
H31D C31A H31F 109.5 . . ?
H31E C31A H31F 109.5 . . ?
C28A C32A H32D 109.5 . . ?
C28A C32A H32E 109.5 . . ?
C28A C32A H32F 109.5 . . ?
H32D C32A H32E 109.5 . . ?
H32D C32A H32F 109.5 . . ?
H32E C32A H32F 109.5 . . ?
C26A C33A H33D 109.5 . . ?
C26A C33A H33E 109.5 . . ?
C26A C33A H33F 109.5 . . ?
H33D C33A H33E 109.5 . . ?
H33D C33A H33F 109.5 . . ?
H33E C33A H33F 109.5 . . ?
C43 O1 B1 106.93(19) . . ?
C44 O2 B1 107.49(18) . . ?
C49 O3 B1 107.2(2) . . ?
C50 O4 B1 107.52(19) . . ?
O1 C43 C44 110.9(2) . . ?
O1 C43 C48 128.7(2) . . ?
C48 C43 C44 120.4(3) . . ?
O2 C44 C43 109.7(2) . . ?
O2 C44 C45 128.4(2) . . ?
C45 C44 C43 121.9(2) . . ?
C44 C45 H45 121.2 . . ?
C44 C45 C46 117.5(3) . . ?
C46 C45 H45 121.2 . . ?
C45 C46 H46 119.5 . . ?
C47 C46 C45 121.0(3) . . ?
C47 C46 H46 119.5 . . ?
C46 C47 H47 119.5 . . ?
C46 C47 C48 120.9(3) . . ?
C48 C47 H47 119.5 . . ?
C43 C48 C47 118.2(3) . . ?
C43 C48 H48 120.9 . . ?
C47 C48 H48 120.9 . . ?
O3 C49 C50 110.5(2) . . ?
O3 C49 C54 128.4(2) . . ?
C54 C49 C50 121.1(3) . . ?
O4 C50 C49 110.4(2) . . ?
O4 C50 C51 129.0(3) . . ?
C51 C50 C49 120.6(3) . . ?
C50 C51 H51 120.8 . . ?
C50 C51 C52 118.3(3) . . ?
C52 C51 H51 120.8 . . ?
C51 C52 H52 119.5 . . ?
C53 C52 C51 120.9(3) . . ?
C53 C52 H52 119.5 . . ?
C52 C53 H53 119.4 . . ?
C52 C53 C54 121.2(3) . . ?
C54 C53 H53 119.4 . . ?
C49 C54 C53 117.9(3) . . ?
C49 C54 H54 121.1 . . ?
C53 C54 H54 121.1 . . ?
O1 B1 O4 112.9(2) . . ?
O2 B1 O1 104.6(2) . . ?
O2 B1 O4 110.8(2) . . ?
O3 B1 O1 111.3(2) . . ?
O3 B1 O2 113.1(2) . . ?
O3 B1 O4 104.4(2) . . ?

loop_
_geom_bond_atom_site_label_1
_geom_bond_atom_site_label_2
_geom_bond_distance
_geom_bond_site_symmetry_2
_geom_bond_publ_flag
Ni1 Ni2 2.6423(6) . ?
Ni1 C1 1.897(2) . ?
Ni1 C34 2.0300(19) . ?
Ni1 C35 2.128(2) . ?
Ni1 C36 2.320(2) . ?
Ni1 C37 2.497(3) . ?
Ni1 C38 2.379(3) . ?
Ni1 C39 2.186(2) . ?
Ni2 C13 2.0657(19) . ?
Ni2 C14 2.162(2) . ?
Ni2 C15 2.302(2) . ?
Ni2 C16 2.407(2) . ?
Ni2 C17 2.305(2) . ?
Ni2 C18 2.169(2) . ?
Ni2 C22 1.908(2) . ?
N1 C1 1.362(3) . ?
N1 C2 1.390(3) . ?
N1 C13 1.431(3) . ?
N2 C1 1.370(3) . ?
N2 C3 1.396(3) . ?
N2 C4 1.430(3) . ?
N3 C22 1.357(3) . ?
N3 C23 1.387(3) . ?
N3 C34 1.426(3) . ?
N4 C22 1.366(3) . ?
N4 C24 1.396(3) . ?
N4 C25 1.434(3) . ?
N4 C25A 1.418(4) . ?
C2 H2 0.9500 . ?
C2 C3 1.335(4) . ?
C3 H3 0.9500 . ?
C4 C5 1.400(3) . ?
C4 C9 1.391(3) . ?
C5 C6 1.389(3) . ?
C5 C12 1.502(3) . ?
C6 H6 0.9500 . ?
C6 C7 1.391(3) . ?
C7 C8 1.387(3) . ?
C7 C11 1.505(4) . ?
C8 H8 0.9500 . ?
C8 C9 1.393(4) . ?
C9 C10 1.506(3) . ?
C10 H10A 0.9800 . ?
C10 H10B 0.9800 . ?
C10 H10C 0.9800 . ?
C11 H11A 0.9800 . ?
C11 H11B 0.9800 . ?
C11 H11C 0.9800 . ?
C12 H12A 0.9800 . ?
C12 H12B 0.9800 . ?
C12 H12C 0.9800 . ?
C13 C14 1.407(3) . ?
C13 C18 1.425(3) . ?
C14 C15 1.403(3) . ?
C14 C21 1.509(3) . ?
C15 H15 0.9500 . ?
C15 C16 1.402(3) . ?
C16 C17 1.400(3) . ?
C16 C20 1.493(3) . ?
C17 H17 0.9500 . ?
C17 C18 1.396(3) . ?
C18 C19 1.503(3) . ?
C19 H19A 0.9800 . ?
C19 H19B 0.9800 . ?
C19 H19C 0.9800 . ?
C20 H20A 0.9800 . ?
C20 H20B 0.9800 . ?
C20 H20C 0.9800 . ?
C21 H21A 0.9800 . ?
C21 H21B 0.9800 . ?
C21 H21C 0.9800 . ?
C23 H23 0.9500 . ?
C23 C24 1.330(4) . ?
C24 H24 0.9500 . ?
C34 C35 1.415(3) . ?
C34 C39 1.414(3) . ?
C35 C36 1.405(3) . ?
C35 C42 1.503(3) . ?
C36 H36 0.9500 . ?
C36 C37 1.395(3) . ?
C37 C38 1.398(3) . ?
C37 C41 1.495(4) . ?
C38 H38 0.9500 . ?
C38 C39 1.393(4) . ?
C39 C40 1.510(3) . ?
C40 H40A 0.9800 . ?
C40 H40B 0.9800 . ?
C40 H40C 0.9800 . ?
C41 H41A 0.9800 . ?
C41 H41B 0.9800 . ?
C41 H41C 0.9800 . ?
C42 H42A 0.9800 . ?
C42 H42B 0.9800 . ?
C42 H42C 0.9800 . ?
C25 C30 1.3900 . ?
C25 C26 1.3900 . ?
C30 C29 1.3900 . ?
C30 C31 1.518(3) . ?
C29 H29 0.9500 . ?
C29 C28 1.3900 . ?
C28 C27 1.3900 . ?
C28 C32 1.526(3) . ?
C27 H27 0.9500 . ?
C27 C26 1.3900 . ?
C26 C33 1.523(4) . ?
C31 H31A 0.9800 . ?
C31 H31B 0.9800 . ?
C31 H31C 0.9800 . ?
C32 H32A 0.9800 . ?
C32 H32B 0.9800 . ?
C32 H32C 0.9800 . ?
C33 H33A 0.9800 . ?
C33 H33B 0.9800 . ?
C33 H33C 0.9800 . ?
C25A C30A 1.3900 . ?
C25A C26A 1.3900 . ?
C30A C29A 1.3900 . ?
C30A C31A 1.520(4) . ?
C29A H29A 0.9500 . ?
C29A C28A 1.3900 . ?
C28A C27A 1.3900 . ?
C28A C32A 1.519(4) . ?
C27A H27A 0.9500 . ?
C27A C26A 1.3900 . ?
C26A C33A 1.523(4) . ?
C31A H31D 0.9800 . ?
C31A H31E 0.9800 . ?
C31A H31F 0.9800 . ?
C32A H32D 0.9800 . ?
C32A H32E 0.9800 . ?
C32A H32F 0.9800 . ?
C33A H33D 0.9800 . ?
C33A H33E 0.9800 . ?
C33A H33F 0.9800 . ?
O1 C43 1.350(3) . ?
O1 B1 1.483(3) . ?
O2 C44 1.357(3) . ?
O2 B1 1.478(3) . ?
O3 C49 1.361(3) . ?
O3 B1 1.477(3) . ?
O4 C50 1.349(3) . ?
O4 B1 1.487(3) . ?
C43 C44 1.403(3) . ?
C43 C48 1.375(4) . ?
C44 C45 1.364(4) . ?
C45 H45 0.9500 . ?
C45 C46 1.396(4) . ?
C46 H46 0.9500 . ?
C46 C47 1.386(4) . ?
C47 H47 0.9500 . ?
C47 C48 1.389(4) . ?
C48 H48 0.9500 . ?
C49 C50 1.395(3) . ?
C49 C54 1.368(4) . ?
C50 C51 1.380(4) . ?
C51 H51 0.9500 . ?
C51 C52 1.381(5) . ?
C52 H52 0.9500 . ?
C52 C53 1.371(5) . ?
C53 H53 0.9500 . ?
C53 C54 1.394(5) . ?
C54 H54 0.9500 . ?

loop_
_geom_torsion_atom_site_label_1
_geom_torsion_atom_site_label_2
_geom_torsion_atom_site_label_3
_geom_torsion_atom_site_label_4
_geom_torsion
_geom_torsion_site_symmetry_1
_geom_torsion_site_symmetry_2
_geom_torsion_site_symmetry_3
_geom_torsion_site_symmetry_4
_geom_torsion_publ_flag
Ni1 C34 C35 C36 63.26(18) . . . . ?
Ni1 C34 C35 C42 -120.4(2) . . . . ?
Ni1 C34 C39 C38 -62.5(2) . . . . ?
Ni1 C34 C39 C40 120.9(2) . . . . ?
Ni1 C35 C36 C37 58.1(2) . . . . ?
Ni1 C36 C37 C38 46.7(2) . . . . ?
Ni1 C36 C37 C41 -134.7(2) . . . . ?
Ni1 C37 C38 C39 49.4(2) . . . . ?
Ni1 C38 C39 C34 54.40(18) . . . . ?
Ni1 C38 C39 C40 -128.9(2) . . . . ?
Ni2 Ni1 C1 N1 15.54(17) . . . . ?
Ni2 Ni1 C1 N2 -166.4(2) . . . . ?
Ni2 C13 C14 C15 60.62(18) . . . . ?
Ni2 C13 C14 C21 -121.2(2) . . . . ?
Ni2 C13 C18 C17 -60.32(17) . . . . ?
Ni2 C13 C18 C19 121.85(19) . . . . ?
Ni2 C14 C15 C16 55.4(2) . . . . ?
Ni2 C15 C16 C17 48.73(19) . . . . ?
Ni2 C15 C16 C20 -132.6(2) . . . . ?
Ni2 C16 C17 C18 51.01(18) . . . . ?
Ni2 C17 C18 C13 54.77(16) . . . . ?
Ni2 C17 C18 C19 -127.4(2) . . . . ?
N1 C2 C3 N2 0.3(3) . . . . ?
N1 C13 C14 Ni2 117.39(18) . . . . ?
N1 C13 C14 C15 178.01(19) . . . . ?
N1 C13 C14 C21 -3.8(3) . . . . ?
N1 C13 C18 Ni2 -117.35(19) . . . . ?
N1 C13 C18 C17 -177.67(18) . . . . ?
N1 C13 C18 C19 4.5(3) . . . . ?
N2 C4 C5 C6 -179.39(18) . . . . ?
N2 C4 C5 C12 2.6(3) . . . . ?
N2 C4 C9 C8 179.39(19) . . . . ?
N2 C4 C9 C10 -1.2(3) . . . . ?
N3 C23 C24 N4 -0.3(3) . . . . ?
N3 C34 C35 Ni1 117.62(19) . . . . ?
N3 C34 C35 C36 -179.12(19) . . . . ?
N3 C34 C35 C42 -2.8(3) . . . . ?
N3 C34 C39 Ni1 -118.86(19) . . . . ?
N3 C34 C39 C38 178.7(2) . . . . ?
N3 C34 C39 C40 2.0(3) . . . . ?
N4 C25 C30 C29 -166.3(7) . . . . ?
N4 C25 C30 C31 10.5(9) . . . . ?
N4 C25 C26 C27 165.8(7) . . . . ?
N4 C25 C26 C33 -11.6(7) . . . . ?
N4 C25A C30A C29A 178.6(15) . . . . ?
N4 C25A C30A C31A 2.1(18) . . . . ?
N4 C25A C26A C27A -178.6(14) . . . . ?
N4 C25A C26A C33A 4.3(14) . . . . ?
C1 N1 C2 C3 0.1(3) . . . . ?
C1 N1 C13 Ni2 -8.2(3) . . . . ?
C1 N1 C13 C14 -96.2(2) . . . . ?
C1 N1 C13 C18 80.4(3) . . . . ?
C1 N2 C3 C2 -0.5(3) . . . . ?
C1 N2 C4 C5 69.0(3) . . . . ?
C1 N2 C4 C9 -112.9(2) . . . . ?
C2 N1 C1 Ni1 178.22(16) . . . . ?
C2 N1 C1 N2 -0.4(2) . . . . ?
C2 N1 C13 Ni2 163.88(18) . . . . ?
C2 N1 C13 C14 75.9(3) . . . . ?
C2 N1 C13 C18 -107.5(3) . . . . ?
C3 N2 C1 Ni1 -177.77(18) . . . . ?
C3 N2 C1 N1 0.6(2) . . . . ?
C3 N2 C4 C5 -106.0(2) . . . . ?
C3 N2 C4 C9 72.1(3) . . . . ?
C4 N2 C1 Ni1 6.7(3) . . . . ?
C4 N2 C1 N1 -174.97(19) . . . . ?
C4 N2 C3 C2 175.1(2) . . . . ?
C4 C5 C6 C7 -0.4(3) . . . . ?
C5 C4 C9 C8 -2.6(3) . . . . ?
C5 C4 C9 C10 176.8(2) . . . . ?
C5 C6 C7 C8 -1.7(3) . . . . ?
C5 C6 C7 C11 179.2(2) . . . . ?
C6 C7 C8 C9 1.7(3) . . . . ?
C7 C8 C9 C4 0.4(3) . . . . ?
C7 C8 C9 C10 -179.0(2) . . . . ?
C9 C4 C5 C6 2.5(3) . . . . ?
C9 C4 C5 C12 -175.49(19) . . . . ?
C11 C7 C8 C9 -179.2(2) . . . . ?
C12 C5 C6 C7 177.69(19) . . . . ?
C13 N1 C1 Ni1 -8.7(3) . . . . ?
C13 N1 C1 N2 172.72(19) . . . . ?
C13 N1 C2 C3 -172.6(2) . . . . ?
C13 C14 C15 Ni2 -55.29(17) . . . . ?
C13 C14 C15 C16 0.1(3) . . . . ?
C14 C13 C18 Ni2 59.10(18) . . . . ?
C14 C13 C18 C17 -1.2(3) . . . . ?
C14 C13 C18 C19 -179.0(2) . . . . ?
C14 C15 C16 Ni2 -50.8(2) . . . . ?
C14 C15 C16 C17 -2.0(3) . . . . ?
C14 C15 C16 C20 176.6(2) . . . . ?
C15 C16 C17 Ni2 -48.66(19) . . . . ?
C15 C16 C17 C18 2.3(3) . . . . ?
C16 C17 C18 Ni2 -55.5(2) . . . . ?
C16 C17 C18 C13 -0.8(3) . . . . ?
C16 C17 C18 C19 177.1(2) . . . . ?
C18 C13 C14 Ni2 -59.09(18) . . . . ?
C18 C13 C14 C15 1.5(3) . . . . ?
C18 C13 C14 C21 179.7(2) . . . . ?
C20 C16 C17 Ni2 132.7(2) . . . . ?
C20 C16 C17 C18 -176.3(2) . . . . ?
C21 C14 C15 Ni2 126.5(2) . . . . ?
C21 C14 C15 C16 -178.0(2) . . . . ?
C22 N3 C23 C24 0.3(3) . . . . ?
C22 N3 C34 Ni1 -11.1(3) . . . . ?
C22 N3 C34 C35 -98.9(2) . . . . ?
C22 N3 C34 C39 80.5(3) . . . . ?
C22 N4 C24 C23 0.3(3) . . . . ?
C22 N4 C25 C30 -111.1(5) . . . . ?
C22 N4 C25 C26 82.8(5) . . . . ?
C22 N4 C25A C30A -108.6(10) . . . . ?
C22 N4 C25A C26A 70.1(12) . . . . ?
C23 N3 C22 Ni2 177.41(16) . . . . ?
C23 N3 C22 N4 -0.1(2) . . . . ?
C23 N3 C34 Ni1 166.39(18) . . . . ?
C23 N3 C34 C35 78.6(3) . . . . ?
C23 N3 C34 C39 -102.0(3) . . . . ?
C24 N4 C22 Ni2 -177.01(18) . . . . ?
C24 N4 C22 N3 -0.1(2) . . . . ?
C24 N4 C25 C30 68.5(6) . . . . ?
C24 N4 C25 C26 -97.6(5) . . . . ?
C24 N4 C25A C30A 78.1(12) . . . . ?
C24 N4 C25A C26A -103.3(9) . . . . ?
C34 N3 C22 Ni2 -4.8(3) . . . . ?
C34 N3 C22 N4 177.64(19) . . . . ?
C34 N3 C23 C24 -177.4(2) . . . . ?
C34 C35 C36 Ni1 -56.43(16) . . . . ?
C34 C35 C36 C37 1.7(3) . . . . ?
C35 Ni1 C1 N1 132.98(17) . . . . ?
C35 Ni1 C1 N2 -48.9(3) . . . . ?
C35 C34 C39 Ni1 60.53(19) . . . . ?
C35 C34 C39 C38 -1.9(3) . . . . ?
C35 C34 C39 C40 -178.6(2) . . . . ?
C35 C36 C37 Ni1 -50.92(19) . . . . ?
C35 C36 C37 C38 -4.2(3) . . . . ?
C35 C36 C37 C41 174.4(2) . . . . ?
C36 Ni1 C1 N1 171.62(16) . . . . ?
C36 Ni1 C1 N2 -10.3(3) . . . . ?
C36 C37 C38 Ni1 -45.6(2) . . . . ?
C36 C37 C38 C39 3.7(4) . . . . ?
C37 Ni1 C1 N1 -151.66(17) . . . . ?
C37 Ni1 C1 N2 26.4(2) . . . . ?
C37 C38 C39 Ni1 -55.1(2) . . . . ?
C37 C38 C39 C34 -0.7(4) . . . . ?
C37 C38 C39 C40 175.9(2) . . . . ?
C38 Ni1 C1 N1 -115.87(18) . . . . ?
C38 Ni1 C1 N2 62.2(2) . . . . ?
C39 Ni1 C1 N1 -77.2(3) . . . . ?
C39 Ni1 C1 N2 100.9(3) . . . . ?
C39 C34 C35 Ni1 -61.78(19) . . . . ?
C39 C34 C35 C36 1.5(3) . . . . ?
C39 C34 C35 C42 177.8(2) . . . . ?
C41 C37 C38 Ni1 135.8(2) . . . . ?
C41 C37 C38 C39 -174.9(2) . . . . ?
C42 C35 C36 Ni1 127.3(2) . . . . ?
C42 C35 C36 C37 -174.6(2) . . . . ?
C25 N4 C22 Ni2 2.6(5) . . . . ?
C25 N4 C22 N3 179.5(4) . . . . ?
C25 N4 C24 C23 -179.4(4) . . . . ?
C25 C30 C29 C28 0.0 . . . . ?
C30 C25 C26 C27 0.0 . . . . ?
C30 C25 C26 C33 -177.4(8) . . . . ?
C30 C29 C28 C27 0.0 . . . . ?
C30 C29 C28 C32 174.6(5) . . . . ?
C29 C28 C27 C26 0.0 . . . . ?
C28 C27 C26 C25 0.0 . . . . ?
C28 C27 C26 C33 177.5(8) . . . . ?
C26 C25 C30 C29 0.0 . . . . ?
C26 C25 C30 C31 176.8(8) . . . . ?
C31 C30 C29 C28 -176.9(8) . . . . ?
C32 C28 C27 C26 -174.7(5) . . . . ?
C25A N4 C22 Ni2 9.3(9) . . . . ?
C25A N4 C22 N3 -173.8(9) . . . . ?
C25A N4 C24 C23 174.9(7) . . . . ?
C25A C30A C29A C28A 0.0 . . . . ?
C30A C25A C26A C27A 0.0 . . . . ?
C30A C25A C26A C33A -177.1(15) . . . . ?
C30A C29A C28A C27A 0.0 . . . . ?
C30A C29A C28A C32A 171.7(10) . . . . ?
C29A C28A C27A C26A 0.0 . . . . ?
C28A C27A C26A C25A 0.0 . . . . ?
C28A C27A C26A C33A 176.9(16) . . . . ?
C26A C25A C30A C29A 0.0 . . . . ?
C26A C25A C30A C31A -176.5(17) . . . . ?
C31A C30A C29A C28A 176.5(17) . . . . ?
C32A C28A C27A C26A -171.1(11) . . . . ?
O1 C43 C44 O2 -0.2(3) . . . . ?
O1 C43 C44 C45 177.9(2) . . . . ?
O1 C43 C48 C47 -178.2(2) . . . . ?
O2 C44 C45 C46 178.8(2) . . . . ?
O3 C49 C50 O4 0.6(3) . . . . ?
O3 C49 C50 C51 179.7(2) . . . . ?
O3 C49 C54 C53 -179.9(3) . . . . ?
O4 C50 C51 C52 179.3(3) . . . . ?
C43 O1 B1 O2 6.2(2) . . . . ?
C43 O1 B1 O3 128.7(2) . . . . ?
C43 O1 B1 O4 -114.3(2) . . . . ?
C43 C44 C45 C46 1.2(4) . . . . ?
C44 O2 B1 O1 -6.3(2) . . . . ?
C44 O2 B1 O3 -127.6(2) . . . . ?
C44 O2 B1 O4 115.5(2) . . . . ?
C44 C43 C48 C47 1.3(4) . . . . ?
C44 C45 C46 C47 -0.3(4) . . . . ?
C45 C46 C47 C48 -0.1(4) . . . . ?
C46 C47 C48 C43 -0.5(4) . . . . ?
C48 C43 C44 O2 -179.8(2) . . . . ?
C48 C43 C44 C45 -1.7(4) . . . . ?
C49 O3 B1 O1 123.1(2) . . . . ?
C49 O3 B1 O2 -119.5(2) . . . . ?
C49 O3 B1 O4 1.1(2) . . . . ?
C49 C50 C51 C52 0.3(4) . . . . ?
C50 O4 B1 O1 -121.8(2) . . . . ?
C50 O4 B1 O2 121.3(2) . . . . ?
C50 O4 B1 O3 -0.7(2) . . . . ?
C50 C49 C54 C53 -0.1(4) . . . . ?
C50 C51 C52 C53 -0.3(5) . . . . ?
C51 C52 C53 C54 0.1(6) . . . . ?
C52 C53 C54 C49 0.1(5) . . . . ?
C54 C49 C50 O4 -179.2(2) . . . . ?
C54 C49 C50 C51 -0.1(4) . . . . ?
B1 O1 C43 C44 -4.0(3) . . . . ?
B1 O1 C43 C48 175.6(3) . . . . ?
B1 O2 C44 C43 4.2(2) . . . . ?
B1 O2 C44 C45 -173.7(2) . . . . ?
B1 O3 C49 C50 -1.0(3) . . . . ?
B1 O3 C49 C54 178.8(3) . . . . ?
B1 O4 C50 C49 0.1(3) . . . . ?
B1 O4 C50 C51 -178.9(2) . . . . ?

loop_
_smtbx_masks_void_nr
_smtbx_masks_void_average_x
_smtbx_masks_void_average_y
_smtbx_masks_void_average_z
_smtbx_masks_void_volume
_smtbx_masks_void_count_electrons
_smtbx_masks_void_content
1 0.500 0.000 0.500 110.9 13.1 ?
